data_1531260
loop_
_publ_author_name
'Davis, M.J.'
'Smith, M.D.'
'zur Loye, H.C.'

_publ_section_title
;
 Crystal growth, structural characterization and magnetic properties of
 Ca3 Cu Rh O6, Ca3 Co1.34 Rh0.66 O6 and Ca3 Fe Rh O6
;
_journal_name_full 'Journal of Solid State Chemistry'
_journal_page_first 122
_journal_page_last 129
_journal_volume 173
_journal_year 2003
_chemical_formula_sum 'Ca3 Cu O6 Rh'
_chemical_name_systematic 'Ca3 Cu Rh O6'
_space_group_IT_number 15
_symmetry_space_group_name_Hall '-C 2yc'
_symmetry_space_group_name_H-M 'C 1 2/c 1'
_cell_angle_alpha 90
_cell_angle_beta 91.672
_cell_angle_gamma 90
_cell_formula_units_Z 4
_cell_length_a 9.004
_cell_length_b 9.218
_cell_length_c 6.453
_cell_volume 535.364
_citation_journal_id_ASTM JSSCBI
_cod_data_source_file Davis_JSSCBI_2003_1569.cif
_cod_data_source_block Ca3Cu1O6Rh1
_cod_original_cell_volume 535.3637
_cod_original_formula_sum 'Ca3 Cu1 O6 Rh1'
_cod_database_code 1531260

loop_
_symmetry_equiv_pos_as_xyz
x,y,z
-x,y,-z+1/2
-x,-y,-z
x,-y,z-1/2
x+1/2,y+1/2,z
-x+1/2,y+1/2,-z+1/2
-x+1/2,-y+1/2,-z
x+1/2,-y+1/2,z-1/2

loop_
_atom_site_label
_atom_site_type_symbol
_atom_site_fract_x
_atom_site_fract_y
_atom_site_fract_z
_atom_site_occupancy
_atom_site_U_iso_or_equiv
O2 O-2 0.2183 0.3162 0.2067 1 0.0
O3 O-2 0.4447 0.1522 0.4542 1 0.0
O1 O-2 0.1407 0.0715 0.4325 1 0.0
Cu1 Cu+2 0 0.3049 0.25 1 0.0
Ca2 Ca+2 0.3129 0.925 0.6218 1 0.0
Rh1 Rh+4 0.25 0.25 0.5 1 0.0
Ca1 Ca+2 0 0.896 0.25 1 0.0
